data_7700071
loop_
_publ_author_name
'Sun, Xiao-Peng'
'Liu, Tao'
'Yao, Zi-Shuo'
'Tao, Jun'

_publ_section_title
;
 Spin crossover and photomagnetic behaviors in one-dimensional looped
 coordination polymers.
;
_journal_issue 25
_journal_name_full 'Dalton transactions (Cambridge, England : 2003)'
_journal_page_first 9243
_journal_page_last 9249
_journal_paper_doi 10.1039/c9dt01520e
_journal_volume 48
_journal_year 2019
_chemical_formula_moiety '2(C14 H8 Fe0.5 N5 S2), C10 H9 N2 S2'
_chemical_formula_sum 'C38 H26 Fe N12 S6'
_chemical_formula_weight 898.92
_space_group_crystal_system monoclinic
_space_group_IT_number 13
_space_group_name_Hall '-P 2yac'
_space_group_name_H-M_alt 'P 1 2/n 1'
_symmetry_space_group_name_Hall '-P 2yac'
_symmetry_space_group_name_H-M 'P 1 2/n 1'
_atom_sites_solution_hydrogens geom
_atom_sites_solution_primary dual
_audit_creation_date 2018-11-30
_audit_creation_method
;
Olex2 1.2
(compiled 2018.05.29 svn.r3508 for OlexSys, GUI svn.r5506)
;
_audit_update_record
;
2019-01-12 deposited with the CCDC.    2019-05-23 downloaded from the CCDC.
;
_cell_angle_alpha 90
_cell_angle_beta 119.661(11)
_cell_angle_gamma 90
_cell_formula_units_Z 4
_cell_length_a 21.0065(17)
_cell_length_b 10.6693(4)
_cell_length_c 21.1500(19)
_cell_measurement_reflns_used 7168
_cell_measurement_temperature 292.97(10)
_cell_measurement_theta_max 29.4120
_cell_measurement_theta_min 3.8480
_cell_volume 4119.1(7)
_computing_cell_refinement 'CrysAlisPro 1.171.39.29d (Rigaku OD, 2017)'
_computing_data_collection 'CrysAlisPro 1.171.39.29d (Rigaku OD, 2017)'
_computing_data_reduction 'CrysAlisPro 1.171.39.29d (Rigaku OD, 2017)'
_computing_molecular_graphics 'Olex2 (Dolomanov et al., 2009)'
_computing_publication_material 'Olex2 (Dolomanov et al., 2009)'
_computing_structure_refinement 'ShelXL (Sheldrick, 2015)'
_computing_structure_solution 'ShelXT (Sheldrick, 2015)'
_diffrn_ambient_environment air
_diffrn_ambient_temperature 292.97(10)
_diffrn_detector 'CCD plate'
_diffrn_measured_fraction_theta_full 0.981
_diffrn_measured_fraction_theta_max 0.981
_diffrn_measurement_details
;
List of Runs (angles in degrees, time in seconds):

  # Type    Start    End  Width  t~exp~   \w     \q     \k     \f   Frames
#--------------------------------------------------------------------------
  1  \w    -60.00 -33.90   0.15   23.00    --    0.00 -41.00  77.00  174
  2  \w     15.00  41.10   0.15   23.00    --    0.00  41.00-130.00  174
  3  \w    -61.00 -13.90   0.15   23.00    --    0.00 -82.00  30.00  314
  4  \w     -3.00  29.10   0.15   23.00    --    0.00 -82.00  30.00  214
  5  \w     -4.00  22.10   0.15   23.00    --    0.00 -82.00  90.00  174
  6  \w     -5.00  20.05   0.15   23.00    --    0.00  38.00 120.00  167
  7  \w    -21.00  30.00   0.15   23.00    --    0.00 -82.00 120.00  340
;
_diffrn_measurement_device 'four-circle diffractometer'
_diffrn_measurement_device_type 'XtaLAB AFC12 (RINC): Kappa single'
_diffrn_measurement_method '\w scans'
_diffrn_orient_matrix_type 'CrysAlisPro convention (1999,Acta A55,543-557)'
_diffrn_orient_matrix_UB_11 0.0386421000
_diffrn_orient_matrix_UB_12 -0.0067602000
_diffrn_orient_matrix_UB_13 0.0198375000
_diffrn_orient_matrix_UB_21 -0.0041117000
_diffrn_orient_matrix_UB_22 -0.0649796000
_diffrn_orient_matrix_UB_23 0.0041058000
_diffrn_orient_matrix_UB_31 0.0001930000
_diffrn_orient_matrix_UB_32 -0.0122549000
_diffrn_orient_matrix_UB_33 -0.0328731000
_diffrn_radiation_monochromator graphite
_diffrn_radiation_probe x-ray
_diffrn_radiation_type MoK\a
_diffrn_radiation_wavelength 0.71073
_diffrn_reflns_av_R_equivalents 0.0593
_diffrn_reflns_av_unetI/netI 0.0479
_diffrn_reflns_Laue_measured_fraction_full 0.981
_diffrn_reflns_Laue_measured_fraction_max 0.981
_diffrn_reflns_limit_h_max 26
_diffrn_reflns_limit_h_min -25
_diffrn_reflns_limit_k_max 13
_diffrn_reflns_limit_k_min -13
_diffrn_reflns_limit_l_max 26
_diffrn_reflns_limit_l_min -23
_diffrn_reflns_number 31239
_diffrn_reflns_point_group_measured_fraction_full 0.981
_diffrn_reflns_point_group_measured_fraction_max 0.981
_diffrn_reflns_theta_full 25.242
_diffrn_reflns_theta_max 26.372
_diffrn_reflns_theta_min 3.508
_diffrn_source 'fine-focus sealed X-ray tube'
_diffrn_source_type 'Enhance (Mo) X-ray Source'
_exptl_absorpt_coefficient_mu 0.716
_exptl_absorpt_correction_T_max 1.00000
_exptl_absorpt_correction_T_min 0.66095
_exptl_absorpt_correction_type multi-scan
_exptl_absorpt_process_details
;
CrysAlisPro 1.171.39.29d (Rigaku Oxford Diffraction, 2017)
Empirical absorption correction using spherical harmonics,
 implemented in SCALE3 ABSPACK scaling algorithm.
;
_exptl_crystal_colour yellow
_exptl_crystal_colour_primary yellow
_exptl_crystal_density_diffrn 1.450
_exptl_crystal_description block
_exptl_crystal_F_000 1840
_exptl_crystal_size_max 0.2
_exptl_crystal_size_mid 0.2
_exptl_crystal_size_min 0.2
_refine_diff_density_max 1.993
_refine_diff_density_min -0.697
_refine_diff_density_rms 0.118
_refine_ls_extinction_method none
_refine_ls_goodness_of_fit_ref 1.136
_refine_ls_hydrogen_treatment constr
_refine_ls_matrix_type full
_refine_ls_number_parameters 515
_refine_ls_number_reflns 8286
_refine_ls_number_restraints 0
_refine_ls_restrained_S_all 1.136
_refine_ls_R_factor_all 0.1193
_refine_ls_R_factor_gt 0.1065
_refine_ls_shift/su_max 0.001
_refine_ls_shift/su_mean 0.000
_refine_ls_structure_factor_coef Fsqd
_refine_ls_weighting_details 'w=1/[\s^2^(Fo^2^)+(0.1079P)^2^+23.2688P] where P=(Fo^2^+2Fc^2^)/3'
_refine_ls_weighting_scheme calc
_refine_ls_wR_factor_gt 0.2842
_refine_ls_wR_factor_ref 0.2916
_reflns_Friedel_coverage 0.000
_reflns_number_gt 6833
_reflns_number_total 8286
_reflns_threshold_expression 'I > 2\s(I)'
_cod_data_source_file c9dt01520e2.cif
_cod_data_source_block 1_293K
_cod_depositor_comments 'Adding full bibliography for 7700066--7700071.cif.'
_cod_database_code 7700071
_shelx_shelxl_version_number 2016/6
_shelx_space_group_comment
;
The symmetry employed for this shelxl refinement is uniquely defined
by the following loop, which should always be used as a source of
symmetry information in preference to the above space-group names.
They are only intended as comments.
;
_shelx_estimated_absorpt_t_max 0.870
_shelx_estimated_absorpt_t_min 0.870
_reflns_odcompleteness_completeness 98.79
_reflns_odcompleteness_iscentric 1
_reflns_odcompleteness_theta 26.32
_olex2_refinement_description
;
1. Fixed Uiso
 At 1.2 times of:
  All C(H) groups, All N(H) groups
2.a Aromatic/amide H refined with riding coordinates:
 C1(H1), C6(H6), C7(H7), C9(H9), C10(H10), C19(H19), C20(H20), C5(H5), C4(H4),
 C2(H2), C12(H12), C17(H17), C15(H15), C11(H11), C14(H14), C16(H16), C26(H26),
 N8(H8), C27(H27), C24(H24), C22(H22), C29(H29), C21(H21), C25(H25), C30(H30)
;
_olex2_submission_special_instructions 'No special instructions were received'
_oxdiff_exptl_absorpt_empirical_details
;
Empirical correction (ABSPACK) includes:
- Absorption correction using spherical harmonics
- Frame scaling
;
_oxdiff_exptl_absorpt_empirical_full_max 6.290
_oxdiff_exptl_absorpt_empirical_full_min 0.571

loop_
_space_group_symop_operation_xyz
'x, y, z'
'-x+1/2, y, -z+1/2'
'-x, -y, -z'
'x-1/2, -y, z-1/2'

loop_
_atom_site_label
_atom_site_type_symbol
_atom_site_fract_x
_atom_site_fract_y
_atom_site_fract_z
_atom_site_U_iso_or_equiv
_atom_site_adp_type
_atom_site_occupancy
_atom_site_site_symmetry_order
_atom_site_calc_flag
_atom_site_refinement_flags_posn
_atom_site_refinement_flags_adp
_atom_site_refinement_flags_occupancy
Fe1 Fe 0.250000 0.16366(11) 0.250000 0.0346(3) Uani 1 2 d S T P
Fe2 Fe 0.750000 1.15180(11) 0.250000 0.0376(3) Uani 1 2 d S T P
S2 S 0.48029(11) 0.72571(17) 0.47721(10) 0.0553(5) Uani 1 1 d . . .
S1 S 0.50852(10) 0.60496(17) 0.42149(12) 0.0558(5) Uani 1 1 d . . .
S4 S 0.58717(13) 0.59346(17) -0.01306(10) 0.0559(5) Uani 1 1 d . . .
S3 S 0.52911(11) 0.71271(17) 0.01353(11) 0.0554(5) Uani 1 1 d . . .
S5 S 0.3729(2) 0.3681(5) 0.7219(2) 0.1344(17) Uani 1 1 d . . .
S6 S 0.4558(3) 0.2561(5) 0.7897(2) 0.1376(18) Uani 1 1 d . . .
N1 N 0.3315(3) 0.3079(5) 0.3131(3) 0.0428(12) Uani 1 1 d . . .
N5 N 0.2051(3) 0.1556(6) 0.3219(3) 0.0460(13) Uani 1 1 d . . .
N3 N 0.6823(3) 1.0076(5) 0.1703(3) 0.0407(12) Uani 1 1 d . . .
N2 N 0.3274(3) 1.0197(5) 0.3199(3) 0.0384(11) Uani 1 1 d . . .
C3 C 0.4367(3) 0.4931(6) 0.3818(4) 0.0418(14) Uani 1 1 d . . .
N4 N 0.6886(3) 0.2931(5) 0.1632(3) 0.0433(12) Uani 1 1 d . . .
C1 C 0.3976(4) 0.2985(7) 0.3185(4) 0.0490(16) Uani 1 1 d . . .
H1 H 0.407793 0.228366 0.298861 0.059 Uiso 1 1 calc R . .
C6 C 0.3417(4) 0.9176(6) 0.2937(3) 0.0413(14) Uani 1 1 d . . .
H6 H 0.319844 0.908834 0.243505 0.050 Uiso 1 1 calc R . .
C7 C 0.3882(4) 0.8218(6) 0.3381(4) 0.0448(15) Uani 1 1 d . . .
H7 H 0.396573 0.750674 0.317758 0.054 Uiso 1 1 calc R . .
C31 C 0.1731(4) 0.1349(7) 0.3518(4) 0.0480(16) Uani 1 1 d . . .
C8 C 0.4211(3) 0.8359(6) 0.4121(4) 0.0411(14) Uani 1 1 d . . .
C18 C 0.6243(4) 0.4809(6) 0.0578(3) 0.0424(14) Uani 1 1 d . . .
C9 C 0.4068(4) 0.9433(6) 0.4403(4) 0.0454(15) Uani 1 1 d . . .
H9 H 0.428184 0.954895 0.490289 0.055 Uiso 1 1 calc R . .
C10 C 0.3603(4) 1.0322(6) 0.3925(3) 0.0437(15) Uani 1 1 d . . .
H10 H 0.351362 1.104371 0.411493 0.052 Uiso 1 1 calc R . .
C13 C 0.5935(4) 0.8257(6) 0.0727(3) 0.0404(14) Uani 1 1 d . . .
C19 C 0.6559(4) 0.3753(7) 0.0456(4) 0.0444(15) Uani 1 1 d . . .
H19 H 0.655906 0.365751 0.001925 0.053 Uiso 1 1 calc R . .
C20 C 0.6866(4) 0.2862(6) 0.0986(4) 0.0449(15) Uani 1 1 d . . .
H20 H 0.707532 0.216449 0.089601 0.054 Uiso 1 1 calc R . .
N6 N 0.6734(3) 1.1546(6) 0.2877(3) 0.0490(14) Uani 1 1 d . . .
C5 C 0.3182(4) 0.4046(7) 0.3437(4) 0.0484(16) Uani 1 1 d . . .
H5 H 0.273199 0.408761 0.342134 0.058 Uiso 1 1 calc R . .
C4 C 0.3695(4) 0.5024(6) 0.3788(4) 0.0497(16) Uani 1 1 d . . .
H4 H 0.358400 0.570394 0.399161 0.060 Uiso 1 1 calc R . .
C2 C 0.4513(4) 0.3887(6) 0.3519(4) 0.0472(15) Uani 1 1 d . . .
H2 H 0.496516 0.379656 0.354263 0.057 Uiso 1 1 calc R . .
C12 C 0.5625(4) 0.9307(7) 0.0879(4) 0.0469(15) Uani 1 1 d . . .
H12 H 0.511925 0.940926 0.065319 0.056 Uiso 1 1 calc R . .
C17 C 0.6234(4) 0.4869(6) 0.1228(4) 0.0514(17) Uani 1 1 d . . .
H17 H 0.600338 0.553256 0.131906 0.062 Uiso 1 1 calc R . .
C15 C 0.7108(4) 0.9084(6) 0.1540(4) 0.0459(15) Uani 1 1 d . . .
H15 H 0.761445 0.901830 0.175571 0.055 Uiso 1 1 calc R . .
C11 C 0.6086(4) 1.0164(6) 0.1363(4) 0.0450(15) Uani 1 1 d . . .
H11 H 0.588194 1.085261 0.146714 0.054 Uiso 1 1 calc R . .
C14 C 0.6680(4) 0.8160(6) 0.1067(4) 0.0480(16) Uani 1 1 d . . .
H14 H 0.689675 0.747251 0.097885 0.058 Uiso 1 1 calc R . .
C35 C 0.6429(4) 1.1559(8) 0.3207(4) 0.0536(18) Uani 1 1 d . . .
C37 C 0.5438(6) 1.0953(10) 0.3404(8) 0.089(3) Uani 1 1 d . . .
C32 C 0.1308(5) 0.1124(8) 0.3856(5) 0.062(2) Uani 1 1 d . . .
C16 C 0.6563(5) 0.3962(7) 0.1727(4) 0.0531(18) Uani 1 1 d . . .
H16 H 0.656857 0.404427 0.216767 0.064 Uiso 1 1 calc R . .
C33 C 0.0615(7) 0.1731(11) 0.3567(6) 0.084(3) Uani 1 1 d . . .
C36 C 0.6078(5) 1.1619(9) 0.3617(6) 0.070(2) Uani 1 1 d . . .
C23 C 0.3512(6) 0.3242(10) 0.6339(6) 0.071(2) Uani 1 1 d . . .
N7 N 0.3134(9) 0.2478(19) 0.4933(8) 0.141(5) Uani 1 1 d . . .
C34 C 0.1543(10) 0.0277(11) 0.4435(8) 0.112(5) Uani 1 1 d . . .
N9 N 0.0087(6) 0.2214(14) 0.3371(7) 0.124(5) Uani 1 1 d . . .
C26 C 0.6143(11) 0.5071(16) 0.8268(8) 0.116(5) Uani 1 1 d . . .
H26 H 0.619313 0.593481 0.825273 0.139 Uiso 1 1 calc R . .
N8 N 0.6759(9) 0.4298(18) 0.8519(7) 0.132(5) Uani 1 1 d . . .
H8 H 0.718389 0.459644 0.863911 0.158 Uiso 1 1 calc R . .
C27 C 0.5461(9) 0.4560(13) 0.8044(7) 0.106(4) Uani 1 1 d . . .
H27 H 0.505018 0.507393 0.786219 0.127 Uiso 1 1 calc R . .
C38 C 0.6416(7) 1.2281(12) 0.4283(8) 0.089(3) Uani 1 1 d . . .
C24 C 0.3648(8) 0.2081(11) 0.6156(7) 0.095(4) Uani 1 1 d . . .
H24 H 0.385282 0.147401 0.651772 0.113 Uiso 1 1 calc R . .
C22 C 0.3135(7) 0.4098(15) 0.5763(10) 0.119(5) Uani 1 1 d . . .
H22 H 0.300535 0.489846 0.583371 0.142 Uiso 1 1 calc R . .
N11 N 0.4913(7) 1.0419(11) 0.3242(10) 0.142(5) Uani 1 1 d . . .
C28 C 0.5391(9) 0.3288(12) 0.8090(5) 0.094(4) Uani 1 1 d . . .
C29 C 0.5998(11) 0.2553(15) 0.8355(8) 0.118(5) Uani 1 1 d . . .
H29 H 0.596175 0.169082 0.839335 0.142 Uiso 1 1 calc R . .
N10 N 0.1751(12) -0.0402(12) 0.4919(8) 0.174(7) Uani 1 1 d . . .
C21 C 0.2962(7) 0.362(2) 0.5037(10) 0.133(7) Uani 1 1 d . . .
H21 H 0.272112 0.414585 0.463701 0.159 Uiso 1 1 calc R . .
C25 C 0.3501(10) 0.1772(14) 0.5482(8) 0.119(5) Uani 1 1 d . . .
H25 H 0.367436 0.101121 0.541274 0.142 Uiso 1 1 calc R . .
N12 N 0.6682(9) 1.2860(18) 0.4819(8) 0.158(6) Uani 1 1 d . . .
C30 C 0.6656(14) 0.309(2) 0.8564(10) 0.154(8) Uani 1 1 d . . .
H30 H 0.706501 0.256862 0.875098 0.185 Uiso 1 1 calc R . .

loop_
_atom_site_aniso_label
_atom_site_aniso_U_11
_atom_site_aniso_U_22
_atom_site_aniso_U_33
_atom_site_aniso_U_23
_atom_site_aniso_U_13
_atom_site_aniso_U_12
Fe1 0.0393(7) 0.0292(6) 0.0367(6) 0.000 0.0198(5) 0.000
Fe2 0.0415(7) 0.0301(6) 0.0447(7) 0.000 0.0239(6) 0.000
S2 0.0604(11) 0.0359(9) 0.0476(10) 0.0029(7) 0.0099(8) 0.0049(8)
S1 0.0410(9) 0.0360(9) 0.0761(13) -0.0025(8) 0.0182(9) -0.0018(7)
S4 0.0820(14) 0.0374(9) 0.0392(9) 0.0011(7) 0.0230(9) 0.0020(9)
S3 0.0519(10) 0.0386(9) 0.0548(10) -0.0026(8) 0.0105(8) -0.0021(7)
S5 0.134(3) 0.178(4) 0.121(3) -0.078(3) 0.086(3) -0.018(3)
S6 0.178(4) 0.161(4) 0.081(2) 0.001(2) 0.070(2) -0.069(3)
N1 0.046(3) 0.035(3) 0.045(3) -0.002(2) 0.021(2) -0.001(2)
N5 0.050(3) 0.049(3) 0.038(3) -0.003(2) 0.021(3) -0.001(3)
N3 0.040(3) 0.030(3) 0.051(3) -0.006(2) 0.022(2) 0.005(2)
N2 0.045(3) 0.034(3) 0.038(3) 0.002(2) 0.022(2) 0.001(2)
C3 0.040(3) 0.030(3) 0.047(3) 0.006(3) 0.014(3) 0.004(2)
N4 0.055(3) 0.030(3) 0.046(3) 0.000(2) 0.025(3) 0.004(2)
C1 0.043(4) 0.048(4) 0.050(4) -0.007(3) 0.019(3) 0.003(3)
C6 0.046(4) 0.038(3) 0.034(3) -0.002(3) 0.016(3) 0.004(3)
C7 0.053(4) 0.031(3) 0.043(3) -0.001(3) 0.018(3) 0.002(3)
C31 0.056(4) 0.051(4) 0.040(3) -0.006(3) 0.026(3) -0.002(3)
C8 0.037(3) 0.035(3) 0.046(3) 0.003(3) 0.017(3) -0.004(3)
C18 0.049(4) 0.028(3) 0.041(3) -0.005(2) 0.015(3) -0.008(3)
C9 0.054(4) 0.040(3) 0.036(3) -0.004(3) 0.017(3) -0.001(3)
C10 0.051(4) 0.038(3) 0.038(3) -0.005(3) 0.019(3) 0.002(3)
C13 0.048(4) 0.031(3) 0.041(3) 0.005(2) 0.022(3) 0.000(3)
C19 0.054(4) 0.046(4) 0.039(3) -0.007(3) 0.028(3) -0.004(3)
C20 0.049(4) 0.040(3) 0.048(4) -0.009(3) 0.026(3) 0.002(3)
N6 0.040(3) 0.059(4) 0.049(3) -0.003(3) 0.023(3) -0.006(3)
C5 0.044(4) 0.048(4) 0.060(4) -0.003(3) 0.031(3) -0.002(3)
C4 0.054(4) 0.032(3) 0.061(4) -0.008(3) 0.027(3) 0.000(3)
C2 0.039(3) 0.040(3) 0.056(4) -0.004(3) 0.019(3) 0.001(3)
C12 0.037(3) 0.048(4) 0.049(4) 0.007(3) 0.015(3) -0.002(3)
C17 0.074(5) 0.034(3) 0.049(4) -0.006(3) 0.032(4) 0.008(3)
C15 0.039(3) 0.036(3) 0.062(4) -0.008(3) 0.025(3) 0.000(3)
C11 0.045(4) 0.040(3) 0.053(4) 0.002(3) 0.026(3) 0.006(3)
C14 0.048(4) 0.035(3) 0.054(4) -0.007(3) 0.019(3) 0.002(3)
C35 0.043(4) 0.061(5) 0.061(4) -0.002(4) 0.029(4) 0.002(3)
C37 0.078(7) 0.068(6) 0.156(11) 0.024(7) 0.084(7) 0.013(5)
C32 0.086(6) 0.063(5) 0.060(5) -0.006(4) 0.054(5) -0.016(4)
C16 0.077(5) 0.044(4) 0.048(4) 0.001(3) 0.039(4) 0.013(4)
C33 0.080(7) 0.101(8) 0.102(8) -0.049(6) 0.068(6) -0.042(6)
C36 0.069(5) 0.077(6) 0.090(6) 0.009(5) 0.059(5) 0.008(5)
C23 0.071(6) 0.072(6) 0.083(6) -0.017(5) 0.047(5) -0.012(5)
N7 0.120(11) 0.168(15) 0.106(10) -0.034(10) 0.034(8) 0.004(11)
C34 0.220(16) 0.062(6) 0.118(9) -0.013(6) 0.132(11) -0.025(8)
N9 0.071(6) 0.167(12) 0.145(10) -0.076(9) 0.062(7) -0.032(7)
C26 0.161(15) 0.098(10) 0.099(9) -0.012(8) 0.072(10) -0.040(11)
N8 0.128(11) 0.156(14) 0.111(9) -0.022(10) 0.059(8) -0.047(11)
C27 0.129(11) 0.088(9) 0.091(8) 0.009(7) 0.048(8) -0.007(8)
C38 0.111(9) 0.084(7) 0.110(9) 0.002(7) 0.084(8) 0.006(7)
C24 0.150(11) 0.070(6) 0.101(8) -0.015(6) 0.091(8) -0.010(7)
C22 0.088(9) 0.112(11) 0.174(15) 0.013(11) 0.078(10) 0.020(8)
N11 0.108(8) 0.085(7) 0.284(18) 0.007(9) 0.134(11) -0.004(6)
C28 0.150(12) 0.079(7) 0.048(5) -0.004(5) 0.046(6) -0.022(8)
C29 0.162(15) 0.081(9) 0.098(10) -0.003(8) 0.053(10) -0.006(10)
N10 0.35(2) 0.099(9) 0.156(11) 0.050(9) 0.191(15) 0.025(12)
C21 0.058(7) 0.21(2) 0.110(11) 0.059(13) 0.027(7) 0.014(10)
C25 0.167(15) 0.092(9) 0.093(9) -0.031(8) 0.061(10) 0.007(10)
N12 0.158(13) 0.220(17) 0.116(10) -0.048(11) 0.083(10) -0.007(12)
C30 0.19(2) 0.145(18) 0.106(12) -0.025(12) 0.056(13) 0.003(17)

loop_
_atom_type_symbol
_atom_type_description
_atom_type_scat_dispersion_real
_atom_type_scat_dispersion_imag
_atom_type_scat_source
C C 0.0033 0.0016 'International Tables Vol C Tables 4.2.6.8 and 6.1.1.4'
H H 0.0000 0.0000 'International Tables Vol C Tables 4.2.6.8 and 6.1.1.4'
Fe Fe 0.3463 0.8444 'International Tables Vol C Tables 4.2.6.8 and 6.1.1.4'
N N 0.0061 0.0033 'International Tables Vol C Tables 4.2.6.8 and 6.1.1.4'
S S 0.1246 0.1234 'International Tables Vol C Tables 4.2.6.8 and 6.1.1.4'

loop_
_geom_angle_atom_site_label_1
_geom_angle_atom_site_label_2
_geom_angle_atom_site_label_3
_geom_angle
_geom_angle_site_symmetry_1
_geom_angle_site_symmetry_3
N1 Fe1 N1 90.9(3) 2 .
N5 Fe1 N1 88.6(2) . 2
N5 Fe1 N1 88.6(2) 2 .
N5 Fe1 N1 94.7(2) 2 2
N5 Fe1 N1 94.7(2) . .
N5 Fe1 N5 175.4(3) 2 .
N5 Fe1 N2 86.2(2) 2 2_545
N5 Fe1 N2 90.6(2) . 2_545
N5 Fe1 N2 86.2(2) . 1_545
N5 Fe1 N2 90.6(2) 2 1_545
N2 Fe1 N1 174.7(2) 2_545 .
N2 Fe1 N1 174.7(2) 1_545 2
N2 Fe1 N1 89.2(2) 2_545 2
N2 Fe1 N1 89.2(2) 1_545 .
N2 Fe1 N2 91.1(3) 2_545 1_545
N3 Fe2 N3 91.5(3) 2_655 .
N3 Fe2 N4 87.2(2) 2_655 2_665
N3 Fe2 N4 173.7(2) . 2_665
N3 Fe2 N4 173.7(2) 2_655 1_565
N3 Fe2 N4 87.2(2) . 1_565
N4 Fe2 N4 94.8(3) 2_665 1_565
N6 Fe2 N3 92.5(2) . 2_655
N6 Fe2 N3 92.5(2) 2_655 .
N6 Fe2 N3 88.6(2) . .
N6 Fe2 N3 88.6(2) 2_655 2_655
N6 Fe2 N4 85.3(2) 2_655 1_565
N6 Fe2 N4 85.3(2) . 2_665
N6 Fe2 N4 93.6(2) . 1_565
N6 Fe2 N4 93.6(2) 2_655 2_665
N6 Fe2 N6 178.4(4) 2_655 .
C8 S2 S1 105.4(2) . .
C3 S1 S2 106.1(3) . .
C18 S4 S3 105.3(3) . .
C13 S3 S4 105.5(2) . .
C23 S5 S6 106.1(4) . .
C28 S6 S5 108.2(5) . .
C1 N1 Fe1 117.6(5) . .
C5 N1 Fe1 123.8(5) . .
C5 N1 C1 118.6(6) . .
C31 N5 Fe1 167.7(6) . .
C15 N3 Fe2 123.1(4) . .
C15 N3 C11 117.3(6) . .
C11 N3 Fe2 119.7(4) . .
C6 N2 Fe1 122.7(4) . 1_565
C6 N2 C10 117.7(6) . .
C10 N2 Fe1 119.5(4) . 1_565
C4 C3 S1 125.6(5) . .
C4 C3 C2 119.2(6) . .
C2 C3 S1 115.2(5) . .
C20 N4 Fe2 120.9(4) . 1_545
C20 N4 C16 115.3(6) . .
C16 N4 Fe2 123.6(5) . 1_545
N1 C1 H1 118.6 . .
N1 C1 C2 122.7(7) . .
C2 C1 H1 118.6 . .
N2 C6 H6 118.4 . .
N2 C6 C7 123.2(6) . .
C7 C6 H6 118.4 . .
C6 C7 H7 120.9 . .
C8 C7 C6 118.2(6) . .
C8 C7 H7 120.9 . .
N5 C31 C32 177.1(9) . .
C7 C8 S2 125.3(5) . .
C7 C8 C9 119.1(6) . .
C9 C8 S2 115.6(5) . .
C19 C18 S4 116.2(5) . .
C17 C18 S4 126.3(5) . .
C17 C18 C19 117.5(6) . .
C8 C9 H9 120.7 . .
C10 C9 C8 118.5(6) . .
C10 C9 H9 120.7 . .
N2 C10 C9 123.2(6) . .
N2 C10 H10 118.4 . .
C9 C10 H10 118.4 . .
C12 C13 S3 114.9(5) . .
C14 C13 S3 126.4(5) . .
C14 C13 C12 118.7(6) . .
C18 C19 H19 120.4 . .
C20 C19 C18 119.1(6) . .
C20 C19 H19 120.4 . .
N4 C20 C19 124.0(6) . .
N4 C20 H20 118.0 . .
C19 C20 H20 118.0 . .
C35 N6 Fe2 167.5(6) . .
N1 C5 H5 118.6 . .
N1 C5 C4 122.8(6) . .
C4 C5 H5 118.6 . .
C3 C4 C5 117.7(6) . .
C3 C4 H4 121.2 . .
C5 C4 H4 121.2 . .
C3 C2 H2 120.6 . .
C1 C2 C3 118.8(7) . .
C1 C2 H2 120.6 . .
C13 C12 H12 121.0 . .
C11 C12 C13 117.9(6) . .
C11 C12 H12 121.0 . .
C18 C17 H17 120.3 . .
C16 C17 C18 119.4(6) . .
C16 C17 H17 120.3 . .
N3 C15 H15 118.7 . .
N3 C15 C14 122.5(6) . .
C14 C15 H15 118.7 . .
N3 C11 C12 123.9(6) . .
N3 C11 H11 118.1 . .
C12 C11 H11 118.1 . .
C13 C14 C15 119.7(6) . .
C13 C14 H14 120.2 . .
C15 C14 H14 120.2 . .
N6 C35 C36 177.7(10) . .
N11 C37 C36 178.6(15) . .
C31 C32 C33 118.1(8) . .
C34 C32 C31 121.0(10) . .
C34 C32 C33 120.8(9) . .
N4 C16 H16 117.7 . .
C17 C16 N4 124.5(6) . .
C17 C16 H16 117.7 . .
N9 C33 C32 177.2(12) . .
C35 C36 C38 119.0(9) . .
C37 C36 C35 120.3(10) . .
C37 C36 C38 120.5(9) . .
C24 C23 S5 124.3(10) . .
C24 C23 C22 116.7(11) . .
C22 C23 S5 118.9(10) . .
C25 N7 C21 119.0(15) . .
N10 C34 C32 178(2) . .
N8 C26 H26 119.8 . .
C27 C26 H26 119.8 . .
C27 C26 N8 120.4(14) . .
C26 N8 H8 121.6 . .
C30 N8 C26 116.8(17) . .
C30 N8 H8 121.6 . .
C26 C27 H27 120.1 . .
C28 C27 C26 119.7(16) . .
C28 C27 H27 120.1 . .
N12 C38 C36 177.8(17) . .
C23 C24 H24 118.2 . .
C25 C24 C23 123.5(13) . .
C25 C24 H24 118.2 . .
C23 C22 H22 122.8 . .
C23 C22 C21 114.5(14) . .
C21 C22 H22 122.8 . .
C27 C28 S6 123.1(13) . .
C29 C28 S6 117.5(11) . .
C29 C28 C27 119.2(15) . .
C28 C29 H29 120.3 . .
C30 C29 C28 119.3(16) . .
C30 C29 H29 120.3 . .
N7 C21 C22 123.0(15) . .
N7 C21 H21 118.5 . .
C22 C21 H21 118.5 . .
N7 C25 C24 122.7(14) . .
N7 C25 H25 118.6 . .
C24 C25 H25 118.6 . .
N8 C30 C29 125(2) . .
N8 C30 H30 117.7 . .
C29 C30 H30 117.7 . .

loop_
_geom_bond_atom_site_label_1
_geom_bond_atom_site_label_2
_geom_bond_distance
_geom_bond_site_symmetry_2
Fe1 N1 2.195(6) .
Fe1 N1 2.195(6) 2
Fe1 N5 2.151(6) .
Fe1 N5 2.151(6) 2
Fe1 N2 2.193(5) 2_545
Fe1 N2 2.193(5) 1_545
Fe2 N3 2.204(5) .
Fe2 N3 2.204(5) 2_655
Fe2 N4 2.228(5) 1_565
Fe2 N4 2.228(6) 2_665
Fe2 N6 2.120(6) 2_655
Fe2 N6 2.120(6) .
S2 S1 2.023(3) .
S2 C8 1.769(7) .
S1 C3 1.776(7) .
S4 S3 2.025(3) .
S4 C18 1.772(7) .
S3 C13 1.782(7) .
S5 S6 2.012(7) .
S5 C23 1.749(10) .
S6 C28 1.768(15) .
N1 C1 1.341(9) .
N1 C5 1.319(9) .
N5 C31 1.148(9) .
N3 C15 1.343(8) .
N3 C11 1.349(8) .
N2 C6 1.322(8) .
N2 C10 1.343(8) .
C3 C4 1.384(10) .
C3 C2 1.390(10) .
N4 C20 1.348(9) .
N4 C16 1.359(9) .
C1 H1 0.9300 .
C1 C2 1.381(10) .
C6 H6 0.9300 .
C6 C7 1.405(9) .
C7 H7 0.9300 .
C7 C8 1.372(9) .
C31 C32 1.411(10) .
C8 C9 1.391(9) .
C18 C19 1.394(9) .
C18 C17 1.386(10) .
C9 H9 0.9300 .
C9 C10 1.377(9) .
C10 H10 0.9300 .
C13 C12 1.411(10) .
C13 C14 1.364(10) .
C19 H19 0.9300 .
C19 C20 1.364(10) .
C20 H20 0.9300 .
N6 C35 1.157(10) .
C5 H5 0.9300 .
C5 C4 1.418(10) .
C4 H4 0.9300 .
C2 H2 0.9300 .
C12 H12 0.9300 .
C12 C11 1.357(10) .
C17 H17 0.9300 .
C17 C16 1.344(10) .
C15 H15 0.9300 .
C15 C14 1.375(9) .
C11 H11 0.9300 .
C14 H14 0.9300 .
C35 C36 1.391(11) .
C37 C36 1.384(15) .
C37 N11 1.132(15) .
C32 C33 1.425(16) .
C32 C34 1.400(15) .
C16 H16 0.9300 .
C33 N9 1.102(16) .
C36 C38 1.414(17) .
C23 C24 1.369(14) .
C23 C22 1.410(19) .
N7 C21 1.32(2) .
N7 C25 1.27(2) .
C34 N10 1.149(16) .
C26 H26 0.9300 .
C26 N8 1.40(2) .
C26 C27 1.38(2) .
N8 H8 0.8600 .
N8 C30 1.32(2) .
C27 H27 0.9300 .
C27 C28 1.373(17) .
C38 N12 1.162(17) .
C24 H24 0.9300 .
C24 C25 1.341(17) .
C22 H22 0.9300 .
C22 C21 1.48(2) .
C28 C29 1.36(2) .
C29 H29 0.9300 .
C29 C30 1.35(3) .
C21 H21 0.9300 .
C25 H25 0.9300 .
C30 H30 0.9300 .
